data_2218373
loop_
_publ_author_name
'Zhang, Hai-Quan'
Bao-Li
'Yang, Guang-Di'
'Ma, Yu-Guang'

_publ_section_title
;
 3,9-Dibromo-6,7-dihydro-5<i>H</i>-dibenzo[<i>c</i>,<i>e</i>]thiepine
;
_journal_coeditor_code CV2397
_journal_issue 6
_journal_name_full 'Acta Crystallographica Section E'
_journal_page_first o1027
_journal_paper_doi 10.1107/S1600536808013226
_journal_volume 64
_journal_year 2008
_chemical_formula_iupac 'C14 H10 Br2 S'
_chemical_formula_moiety 'C14 H10 Br2 S'
_chemical_formula_sum 'C14 H10 Br2 S'
_chemical_formula_weight 370.10
_chemical_name_systematic
;
3,9-Dibromo-6,7-dihydro-5H-dibenzo[c,e]thiepine
;
_space_group_IT_number 14
_symmetry_cell_setting monoclinic
_symmetry_space_group_name_Hall '-P 2ybc'
_symmetry_space_group_name_H-M 'P 1 21/c 1'
_atom_sites_solution_hydrogens geom
_atom_sites_solution_primary direct
_atom_sites_solution_secondary difmap
_cell_angle_alpha 90.00
_cell_angle_beta 93.720(5)
_cell_angle_gamma 90.00
_cell_formula_units_Z 4
_cell_length_a 8.6629(12)
_cell_length_b 4.7219(5)
_cell_length_c 30.867(3)
_cell_measurement_reflns_used 3351
_cell_measurement_temperature 291(2)
_cell_measurement_theta_max 54.91
_cell_measurement_theta_min 4.97
_cell_volume 1260.0(3)
_computing_cell_refinement 'RAPID-AUTO (Rigaku, 1998)'
_computing_data_collection 'RAPID-AUTO (Rigaku, 1998)'
_computing_data_reduction 'CrystalStructure (Rigaku/MSC and Rigaku, 2002)'
_computing_molecular_graphics 'PLATON (Spek, 2003)'
_computing_publication_material 'SHELXL97 (Sheldrick, 2008)'
_computing_structure_refinement 'SHELXL97 (Sheldrick, 2008)'
_computing_structure_solution 'SHELXS97 (Sheldrick, 2008)'
_diffrn_ambient_temperature 291(2)
_diffrn_measured_fraction_theta_full 0.988
_diffrn_measured_fraction_theta_max 0.988
_diffrn_measurement_device_type 'Rigaku R-AXIS RAPID'
_diffrn_measurement_method \w
_diffrn_radiation_monochromator graphite
_diffrn_radiation_source 'fine-focus sealed tube'
_diffrn_radiation_type MoK\a
_diffrn_radiation_wavelength 0.71073
_diffrn_reflns_av_R_equivalents 0.0452
_diffrn_reflns_av_sigmaI/netI 0.0668
_diffrn_reflns_limit_h_max 11
_diffrn_reflns_limit_h_min -11
_diffrn_reflns_limit_k_max 6
_diffrn_reflns_limit_k_min -6
_diffrn_reflns_limit_l_max 40
_diffrn_reflns_limit_l_min -40
_diffrn_reflns_number 4858
_diffrn_reflns_theta_full 27.48
_diffrn_reflns_theta_max 27.48
_diffrn_reflns_theta_min 2.63
_diffrn_standards_decay_% 0
_diffrn_standards_interval_count 0
_diffrn_standards_interval_time 0
_diffrn_standards_number 0
_exptl_absorpt_coefficient_mu 6.571
_exptl_absorpt_correction_T_max 0.4821
_exptl_absorpt_correction_T_min 0.4195
_exptl_absorpt_correction_type multi-scan
_exptl_absorpt_process_details '(ABSCOR; Higashi, 1995)'
_exptl_crystal_colour colourless
_exptl_crystal_density_diffrn 1.951
_exptl_crystal_density_method 'not measured'
_exptl_crystal_description block
_exptl_crystal_F_000 720
_exptl_crystal_size_max 0.16
_exptl_crystal_size_mid 0.14
_exptl_crystal_size_min 0.13
_refine_diff_density_max 0.789
_refine_diff_density_min -0.539
_refine_ls_extinction_method none
_refine_ls_goodness_of_fit_ref 1.007
_refine_ls_hydrogen_treatment constr
_refine_ls_matrix_type full
_refine_ls_number_parameters 154
_refine_ls_number_reflns 2850
_refine_ls_number_restraints 0
_refine_ls_restrained_S_all 1.007
_refine_ls_R_factor_all 0.0762
_refine_ls_R_factor_gt 0.0381
_refine_ls_shift/su_max 0.000
_refine_ls_shift/su_mean 0.000
_refine_ls_structure_factor_coef Fsqd
_refine_ls_weighting_details 'calc w=1/[\s^2^(Fo^2^)+(0.0319P)^2^] where P=(Fo^2^+2Fc^2^)/3'
_refine_ls_weighting_scheme calc
_refine_ls_wR_factor_gt 0.0709
_refine_ls_wR_factor_ref 0.0777
_reflns_number_gt 1840
_reflns_number_total 2850
_reflns_threshold_expression I>2\s(I)
_cod_data_source_file cv2397.cif
_cod_data_source_block I
_cod_original_sg_symbol_H-M 'P 21/c'
_cod_database_code 2218373
_cod_database_fobs_code 2218373

loop_
_symmetry_equiv_pos_as_xyz
'x, y, z'
'-x, y+1/2, -z+1/2'
'-x, -y, -z'
'x, -y-1/2, z-1/2'

loop_
_atom_site_type_symbol
_atom_site_label
_atom_site_fract_x
_atom_site_fract_y
_atom_site_fract_z
_atom_site_U_iso_or_equiv
_atom_site_adp_type
_atom_site_calc_flag
_atom_site_refinement_flags
_atom_site_occupancy
Br Br1 0.41895(5) 0.61945(10) 0.055440(15) 0.03375(14) Uani d . 1
Br Br2 1.35085(6) 1.76323(11) 0.226693(14) 0.03785(14) Uani d . 1
S S3 1.09057(13) 1.1401(3) 0.04915(4) 0.0327(3) Uani d . 1
C C12 1.2114(5) 1.4013(9) 0.16192(12) 0.0249(9) Uani d . 1
H H12A 1.3131 1.3583 0.1564 0.030 Uiso calc R 1
C C1 0.5734(5) 0.8581(9) 0.08152(14) 0.0275(10) Uani d . 1
C C5 0.6896(5) 1.0665(9) 0.14581(13) 0.0276(10) Uani d . 1
H H5A 0.6905 1.0957 0.1756 0.033 Uiso calc R 1
C C11 1.0890(4) 1.2718(9) 0.13757(12) 0.0229(9) Uani d . 1
C C9 0.9122(5) 1.5295(9) 0.17965(12) 0.0264(10) Uani d . 1
H H9A 0.8115 1.5724 0.1861 0.032 Uiso calc R 1
C C2 0.6805(4) 0.9909(9) 0.05755(13) 0.0267(9) Uani d . 1
H H2A 0.6759 0.9670 0.0276 0.032 Uiso calc R 1
C C3 0.7955(5) 1.1598(9) 0.07744(13) 0.0258(10) Uani d . 1
C C7 1.1815(5) 1.5920(9) 0.19398(13) 0.0278(10) Uani d . 1
C C10 0.9356(4) 1.3383(9) 0.14641(12) 0.0217(9) Uani d . 1
C C8 1.0326(5) 1.6569(9) 0.20317(13) 0.0318(11) Uani d . 1
H H8A 1.0137 1.7854 0.2250 0.038 Uiso calc R 1
C C6 0.5753(5) 0.9018(9) 0.12604(13) 0.0284(10) Uani d . 1
H H6A 0.5000 0.8204 0.1422 0.034 Uiso calc R 1
C C14 1.1210(5) 1.0451(9) 0.10551(12) 0.0270(10) Uani d . 1
H H14A 1.0559 0.8835 0.1110 0.032 Uiso calc R 1
H H14B 1.2277 0.9850 0.1108 0.032 Uiso calc R 1
C C4 0.8037(5) 1.1905(9) 0.12287(13) 0.0267(10) Uani d . 1
C C13 0.9066(4) 1.3159(9) 0.05066(12) 0.0264(10) Uani d . 1
H H13A 0.9229 1.5046 0.0625 0.032 Uiso calc R 1
H H13B 0.8611 1.3355 0.0213 0.032 Uiso calc R 1

loop_
_atom_site_aniso_label
_atom_site_aniso_U_11
_atom_site_aniso_U_22
_atom_site_aniso_U_33
_atom_site_aniso_U_12
_atom_site_aniso_U_13
_atom_site_aniso_U_23
Br1 0.0284(2) 0.0346(3) 0.0382(3) 0.0011(2) 0.00183(18) -0.0060(2)
Br2 0.0429(3) 0.0450(3) 0.0250(2) -0.0075(2) -0.00297(19) -0.0022(2)
S3 0.0311(6) 0.0410(7) 0.0266(5) 0.0019(5) 0.0057(5) -0.0010(5)
C12 0.027(2) 0.023(2) 0.024(2) 0.001(2) 0.0027(17) 0.006(2)
C1 0.025(2) 0.025(2) 0.032(2) 0.009(2) 0.0002(18) -0.004(2)
C5 0.030(2) 0.033(3) 0.021(2) 0.005(2) 0.0075(17) -0.0017(19)
C11 0.027(2) 0.021(2) 0.0209(19) 0.0035(19) 0.0031(17) 0.0046(19)
C9 0.029(2) 0.026(2) 0.025(2) 0.0064(19) 0.0061(18) 0.0033(19)
C2 0.026(2) 0.030(2) 0.024(2) 0.006(2) 0.0037(18) 0.002(2)
C3 0.028(2) 0.024(2) 0.026(2) 0.0075(19) 0.0071(18) 0.0032(19)
C7 0.033(2) 0.028(2) 0.022(2) -0.004(2) -0.0004(18) 0.005(2)
C10 0.023(2) 0.022(2) 0.020(2) 0.0029(18) 0.0016(16) 0.0039(17)
C8 0.048(3) 0.025(3) 0.023(2) 0.000(2) 0.009(2) 0.0008(19)
C6 0.027(2) 0.030(2) 0.029(2) -0.001(2) 0.0065(18) 0.005(2)
C14 0.024(2) 0.025(3) 0.032(2) 0.0041(18) 0.0034(18) -0.0042(19)
C4 0.026(2) 0.029(3) 0.025(2) 0.0058(19) 0.0044(17) 0.0021(19)
C13 0.031(2) 0.030(3) 0.0186(19) 0.0030(19) 0.0047(17) 0.0019(18)

loop_
_atom_type_symbol
_atom_type_description
_atom_type_scat_dispersion_real
_atom_type_scat_dispersion_imag
_atom_type_scat_source
C C 0.0033 0.0016 'International Tables Vol C Tables 4.2.6.8 and 6.1.1.4'
H H 0.0000 0.0000 'International Tables Vol C Tables 4.2.6.8 and 6.1.1.4'
S S 0.1246 0.1234 'International Tables Vol C Tables 4.2.6.8 and 6.1.1.4'
Br Br -0.2901 2.4595 'International Tables Vol C Tables 4.2.6.8 and 6.1.1.4'

loop_
_geom_angle_atom_site_label_1
_geom_angle_atom_site_label_2
_geom_angle_atom_site_label_3
_geom_angle
C14 S3 C13 99.46(18)
C7 C12 C11 120.1(4)
C7 C12 H12A 120.0
C11 C12 H12A 120.0
C2 C1 C6 120.0(4)
C2 C1 Br1 121.8(3)
C6 C1 Br1 118.2(3)
C6 C5 C4 122.2(4)
C6 C5 H5A 118.9
C4 C5 H5A 118.9
C12 C11 C10 119.3(4)
C12 C11 C14 120.1(4)
C10 C11 C14 120.3(4)
C8 C9 C10 122.2(4)
C8 C9 H9A 118.9
C10 C9 H9A 118.9
C1 C2 C3 120.9(4)
C1 C2 H2A 119.5
C3 C2 H2A 119.5
C2 C3 C4 119.2(4)
C2 C3 C13 120.4(4)
C4 C3 C13 120.4(4)
C8 C7 C12 121.2(4)
C8 C7 Br2 119.8(3)
C12 C7 Br2 119.0(3)
C9 C10 C11 118.1(4)
C9 C10 C4 121.4(4)
C11 C10 C4 120.4(4)
C9 C8 C7 119.0(4)
C9 C8 H8A 120.5
C7 C8 H8A 120.5
C5 C6 C1 119.1(4)
C5 C6 H6A 120.4
C1 C6 H6A 120.4
C11 C14 S3 116.1(3)
C11 C14 H14A 108.3
S3 C14 H14A 108.3
C11 C14 H14B 108.3
S3 C14 H14B 108.3
H14A C14 H14B 107.4
C5 C4 C3 118.4(4)
C5 C4 C10 120.0(4)
C3 C4 C10 121.5(4)
C3 C13 S3 112.8(3)
C3 C13 H13A 109.0
S3 C13 H13A 109.0
C3 C13 H13B 109.0
S3 C13 H13B 109.0
H13A C13 H13B 107.8

loop_
_geom_bond_atom_site_label_1
_geom_bond_atom_site_label_2
_geom_bond_distance
Br1 C1 1.889(4)
Br2 C7 1.906(4)
S3 C14 1.800(4)
S3 C13 1.800(4)
C12 C7 1.375(6)
C12 C11 1.400(5)
C12 H12A 0.9300
C1 C2 1.375(6)
C1 C6 1.389(6)
C5 C6 1.371(6)
C5 C4 1.382(6)
C5 H5A 0.9300
C11 C10 1.409(5)
C11 C14 1.496(6)
C9 C8 1.370(6)
C9 C10 1.392(5)
C9 H9A 0.9300
C2 C3 1.388(6)
C2 H2A 0.9300
C3 C4 1.407(5)
C3 C13 1.502(5)
C7 C8 1.373(6)
C10 C4 1.488(6)
C8 H8A 0.9300
C6 H6A 0.9300
C14 H14A 0.9700
C14 H14B 0.9700
C13 H13A 0.9700
C13 H13B 0.9700

loop_
_geom_hbond_atom_site_label_D
_geom_hbond_atom_site_label_H
_geom_hbond_atom_site_label_A
_geom_hbond_site_symmetry_A
_geom_hbond_distance_DH
_geom_hbond_distance_HA
_geom_hbond_distance_DA
_geom_hbond_angle_DHA
C14 H14a Cg 1_545 0.97 2.69 3.446(9) 136

loop_
_cod_related_entry_id
_cod_related_entry_database
_cod_related_entry_code
1 ChemSpider 11331912
